data_7119132
loop_
_publ_author_name
'Avassaya Vanitcha'
'Cecilia Damelincourt'
'Geoffrey Gontard'
'Nicolas Vanthuyne'
'Virginie Mouries-Mansuy'
'Louis Fensterbank'

_publ_section_title
;
 Bis-phosphine allene ligand: coordination chemistry and preliminary
 applications in catalysis
;
_journal_name_full Chem.Commun.
_journal_page_first 6785
_journal_volume 52
_journal_year 2016
_chemical_formula_moiety 'C78 H60 Au2 Cl2 P4, C H2 Cl2, C3 H6 O'
_chemical_formula_sum 'C82 H68 Au2 Cl4 O P4'
_chemical_formula_weight 1728.97
_space_group_crystal_system triclinic
_space_group_IT_number 2
_space_group_name_Hall '-P 1'
_space_group_name_H-M_alt 'P -1'
_symmetry_space_group_name_Hall '-P 1'
_symmetry_space_group_name_H-M 'P -1'
_atom_sites_solution_hydrogens geom
_atom_sites_solution_primary dual
_atom_sites_solution_secondary difmap
_audit_creation_method SHELXL-2014/7
_audit_update_record
;
2016-01-19 deposited with the CCDC.
2016-04-12 downloaded from the CCDC.
;
_cell_angle_alpha 93.515(3)
_cell_angle_beta 96.512(3)
_cell_angle_gamma 112.335(3)
_cell_formula_units_Z 2
_cell_length_a 12.7889(5)
_cell_length_b 16.3920(6)
_cell_length_c 19.0982(7)
_cell_measurement_reflns_used 9946
_cell_measurement_temperature 200(1)
_cell_measurement_theta_max 66.56
_cell_measurement_theta_min 2.94
_cell_volume 3655.6(3)
_computing_cell_refinement 'Bruker SAINT'
_computing_data_collection 'Bruker APEX2'
_computing_data_reduction 'Bruker SAINT'
_computing_molecular_graphics 'SXGRAPH (Farrugia, 2012)'
_computing_publication_material 'WinGX publication routines (Farrugia, 2012)'
_computing_structure_refinement 'SHELXL-2014/7 (Sheldrick, 2014)'
_computing_structure_solution 'SHELXT-2014/5 (Sheldrick, 2014)'
_diffrn_ambient_temperature 200(1)
_diffrn_detector_area_resol_mean 8.3333
_diffrn_measured_fraction_theta_full 0.989
_diffrn_measured_fraction_theta_max 0.982
_diffrn_measurement_device_type 'Bruker APEX-II CCD'
_diffrn_measurement_method '\f and \w scans'
_diffrn_radiation_source micro-source
_diffrn_radiation_type CuK\a
_diffrn_radiation_wavelength 1.54178
_diffrn_reflns_av_R_equivalents 0.0573
_diffrn_reflns_av_unetI/netI 0.0392
_diffrn_reflns_Laue_measured_fraction_full 0.989
_diffrn_reflns_Laue_measured_fraction_max 0.982
_diffrn_reflns_limit_h_max 15
_diffrn_reflns_limit_h_min -15
_diffrn_reflns_limit_k_max 19
_diffrn_reflns_limit_k_min -19
_diffrn_reflns_limit_l_max 22
_diffrn_reflns_limit_l_min -18
_diffrn_reflns_number 71019
_diffrn_reflns_point_group_measured_fraction_full 0.989
_diffrn_reflns_point_group_measured_fraction_max 0.982
_diffrn_reflns_theta_full 66.500
_diffrn_reflns_theta_max 66.902
_diffrn_reflns_theta_min 3.773
_exptl_absorpt_coefficient_mu 9.957
_exptl_absorpt_correction_T_max 0.659
_exptl_absorpt_correction_T_min 0.270
_exptl_absorpt_correction_type multi-scan
_exptl_absorpt_process_details
; 
R.H. Blessing, Acta Cryst. (1995), A51, 33-38
;
_exptl_crystal_colour 'pale yellow'
_exptl_crystal_density_diffrn 1.571
_exptl_crystal_density_method 'not measured'
_exptl_crystal_description block
_exptl_crystal_F_000 1708
_exptl_crystal_size_max 0.25
_exptl_crystal_size_mid 0.2
_exptl_crystal_size_min 0.1
_refine_diff_density_max 2.920
_refine_diff_density_min -1.575
_refine_diff_density_rms 0.171
_refine_ls_extinction_method none
_refine_ls_goodness_of_fit_ref 1.132
_refine_ls_hydrogen_treatment constr
_refine_ls_matrix_type full
_refine_ls_number_parameters 874
_refine_ls_number_reflns 12773
_refine_ls_number_restraints 96
_refine_ls_restrained_S_all 1.130
_refine_ls_R_factor_all 0.0818
_refine_ls_R_factor_gt 0.0603
_refine_ls_shift/su_max 0.001
_refine_ls_shift/su_mean 0.000
_refine_ls_structure_factor_coef Fsqd
_refine_ls_weighting_details 'w=1/[\s^2^(Fo^2^)+(0.0456P)^2^+49.8562P] where P=(Fo^2^+2Fc^2^)/3'
_refine_ls_weighting_scheme calc
_refine_ls_wR_factor_gt 0.1429
_refine_ls_wR_factor_ref 0.1610
_reflns_number_gt 10247
_reflns_number_total 12773
_reflns_threshold_expression 'I > 2\s(I)'
_cod_data_source_file c6cc02316a2.cif
_cod_data_source_block Compound-8
_cod_original_cell_volume 3655.6(2)
_cod_database_code 7119132
_shelx_shelxl_version_number 2014/7
_shelx_space_group_comment
;
The symmetry employed for this shelxl refinement is uniquely defined
by the following loop, which should always be used as a source of
symmetry information in preference to the above space-group names.
They are only intended as comments.
;

loop_
_space_group_symop_operation_xyz
'x, y, z'
'-x, -y, -z'

loop_
_atom_site_label
_atom_site_type_symbol
_atom_site_fract_x
_atom_site_fract_y
_atom_site_fract_z
_atom_site_U_iso_or_equiv
_atom_site_adp_type
_atom_site_occupancy
_atom_site_site_symmetry_order
_atom_site_calc_flag
_atom_site_refinement_flags_posn
_atom_site_refinement_flags_adp
_atom_site_refinement_flags_occupancy
_atom_site_disorder_assembly
_atom_site_disorder_group
Au1 Au 0.44725(3) 0.26778(2) 0.24255(2) 0.03746(12) Uani 1 1 d . . . . .
Au2 Au 0.22587(3) 0.69855(2) 0.24452(2) 0.03857(13) Uani 1 1 d . . . . .
Cl1 Cl 0.4068(3) 0.2893(2) 0.36925(15) 0.0686(9) Uani 1 1 d . . . . .
Cl2 Cl 0.1063(3) 0.73127(17) 0.13329(15) 0.0617(8) Uani 1 1 d . . . . .
Cl3 Cl 0.9138(5) 0.8639(4) 0.1429(3) 0.1191(16) Uani 1 1 d . . . . .
Cl4 Cl 0.8543(9) 0.7562(6) 0.2538(5) 0.195(3) Uani 1 1 d . . . . .
P1 P 0.3715(2) 0.36563(15) 0.19530(12) 0.0340(5) Uani 1 1 d . . . . .
P2 P 0.13169(19) 0.54556(14) 0.22942(12) 0.0328(5) Uani 1 1 d . . . . .
P3 P 0.37073(19) 0.83488(14) 0.28257(12) 0.0320(5) Uani 1 1 d . . . . .
P4 P 0.51583(19) 1.15902(14) 0.22057(12) 0.0308(5) Uani 1 1 d . . . . .
O1A O 0.158(2) 0.2516(18) 0.5026(17) 0.134(9) Uani 0.5 1 d D U P A 1
O1B O 0.072(3) 0.369(2) 0.5727(18) 0.201(15) Uani 0.5 1 d D U P B 2
C1 C 0.2294(8) 0.3493(6) 0.2183(5) 0.0306(18) Uani 1 1 d . . . . .
C2 C 0.2150(8) 0.4167(6) 0.2484(5) 0.039(2) Uani 1 1 d . . . . .
C3 C 0.1993(8) 0.4830(6) 0.2817(5) 0.038(2) Uani 1 1 d . . . . .
C4 C 0.1360(8) 0.2580(6) 0.2058(5) 0.036(2) Uani 1 1 d . . . . .
C5 C 0.0220(10) 0.2491(8) 0.1984(8) 0.066(3) Uani 1 1 d . . . . .
H5 H 0.0064 0.3012 0.2032 0.079 Uiso 1 1 calc R U . . .
C6 C -0.0671(11) 0.1691(9) 0.1848(9) 0.077(4) Uani 1 1 d . . . . .
H6 H -0.1434 0.1658 0.1790 0.093 Uiso 1 1 calc R U . . .
C7 C -0.0461(11) 0.0923(9) 0.1793(7) 0.066(3) Uani 1 1 d . . . . .
H7 H -0.1075 0.0358 0.1702 0.079 Uiso 1 1 calc R U . . .
C8 C 0.0630(13) 0.0994(9) 0.1871(10) 0.091(5) Uani 1 1 d . . . . .
H8 H 0.0782 0.0470 0.1846 0.109 Uiso 1 1 calc R U . . .
C9 C 0.1548(10) 0.1823(8) 0.1990(9) 0.073(4) Uani 1 1 d . . . . .
H9 H 0.2309 0.1853 0.2024 0.087 Uiso 1 1 calc R U . . .
C10 C 0.2322(8) 0.5069(6) 0.3598(5) 0.038(2) Uani 1 1 d . . . . .
C11 C 0.1993(11) 0.5681(7) 0.3963(6) 0.055(3) Uani 1 1 d . . . . .
H11 H 0.1534 0.5943 0.3717 0.066 Uiso 1 1 calc R U . . .
C12 C 0.2351(13) 0.5900(9) 0.4694(7) 0.074(4) Uani 1 1 d . . . . .
H12 H 0.2127 0.6310 0.4944 0.089 Uiso 1 1 calc R U . . .
C13 C 0.3023(13) 0.5531(11) 0.5056(7) 0.082(5) Uani 1 1 d . . . . .
H13 H 0.3272 0.5697 0.5551 0.098 Uiso 1 1 calc R U . . .
C14 C 0.3328(11) 0.4928(10) 0.4704(7) 0.070(4) Uani 1 1 d . . . . .
H14 H 0.3785 0.4668 0.4955 0.085 Uiso 1 1 calc R U . . .
C15 C 0.2979(9) 0.4689(8) 0.3981(6) 0.054(3) Uani 1 1 d . . . . .
H15 H 0.3190 0.4262 0.3744 0.065 Uiso 1 1 calc R U . . .
C16 C 0.3565(9) 0.3574(6) 0.0991(5) 0.042(2) Uani 1 1 d . . . . .
C17 C 0.2534(11) 0.3357(8) 0.0565(6) 0.056(3) Uani 1 1 d . . . . .
H17 H 0.1869 0.3286 0.0774 0.067 Uiso 1 1 calc R U . . .
C18 C 0.2460(13) 0.3240(8) -0.0172(6) 0.065(3) Uani 1 1 d . . . . .
H18 H 0.1745 0.3095 -0.0461 0.078 Uiso 1 1 calc R U . . .
C19 C 0.3387(14) 0.3329(10) -0.0477(7) 0.074(4) Uani 1 1 d . . . . .
H19 H 0.3334 0.3257 -0.0979 0.089 Uiso 1 1 calc R U . . .
C20 C 0.4410(13) 0.3525(11) -0.0053(7) 0.078(4) Uani 1 1 d . . . . .
H20 H 0.5066 0.3580 -0.0267 0.094 Uiso 1 1 calc R U . . .
C21 C 0.4511(11) 0.3645(10) 0.0673(7) 0.069(4) Uani 1 1 d . . . . .
H21 H 0.5228 0.3776 0.0956 0.082 Uiso 1 1 calc R U . . .
C22 C 0.4556(7) 0.4818(6) 0.2252(5) 0.036(2) Uani 1 1 d . . . . .
C23 C 0.5089(9) 0.5043(7) 0.2953(6) 0.049(3) Uani 1 1 d . . . . .
H23 H 0.5058 0.4588 0.3245 0.058 Uiso 1 1 calc R U . . .
C24 C 0.5658(10) 0.5915(8) 0.3228(7) 0.059(3) Uani 1 1 d . . . . .
H24 H 0.6010 0.6062 0.3709 0.071 Uiso 1 1 calc R U . . .
C25 C 0.5719(11) 0.6587(8) 0.2796(7) 0.062(3) Uani 1 1 d . . . . .
H25 H 0.6118 0.7192 0.2983 0.074 Uiso 1 1 calc R U . . .
C26 C 0.5207(12) 0.6373(7) 0.2109(7) 0.065(3) Uani 1 1 d . . . . .
H26 H 0.5262 0.6829 0.1813 0.077 Uiso 1 1 calc R U . . .
C27 C 0.4610(9) 0.5497(7) 0.1843(6) 0.050(3) Uani 1 1 d . . . . .
H27 H 0.4226 0.5355 0.1368 0.060 Uiso 1 1 calc R U . . .
C28 C -0.0147(8) 0.5044(6) 0.2487(5) 0.040(2) Uani 1 1 d . . . . .
C29 C -0.0858(9) 0.5454(8) 0.2222(6) 0.053(3) Uani 1 1 d . . . . .
H29 H -0.0570 0.5946 0.1959 0.064 Uiso 1 1 calc R U . . .
C30 C -0.1994(10) 0.5143(8) 0.2342(7) 0.063(3) Uani 1 1 d . . . . .
H30 H -0.2488 0.5414 0.2157 0.076 Uiso 1 1 calc R U . . .
C31 C -0.2395(9) 0.4427(8) 0.2738(7) 0.059(3) Uani 1 1 d . . . . .
H31 H -0.3165 0.4218 0.2826 0.071 Uiso 1 1 calc R U . . .
C32 C -0.1714(10) 0.4029(8) 0.2997(7) 0.060(3) Uani 1 1 d . . . . .
H32 H -0.2001 0.3544 0.3267 0.072 Uiso 1 1 calc R U . . .
C33 C -0.0593(9) 0.4325(7) 0.2871(6) 0.048(2) Uani 1 1 d . . . . .
H33 H -0.0120 0.4033 0.3048 0.058 Uiso 1 1 calc R U . . .
C34 C 0.1218(8) 0.5052(6) 0.1375(5) 0.0330(19) Uani 1 1 d . . . . .
C35 C 0.0292(8) 0.4300(7) 0.1030(5) 0.042(2) Uani 1 1 d . . . . .
H35 H -0.0290 0.3966 0.1288 0.050 Uiso 1 1 calc R U . . .
C36 C 0.0220(9) 0.4043(7) 0.0325(6) 0.049(3) Uani 1 1 d . . . . .
H36 H -0.0407 0.3531 0.0097 0.059 Uiso 1 1 calc R U . . .
C37 C 0.1046(11) 0.4519(8) -0.0052(6) 0.054(3) Uani 1 1 d . . . . .
H37 H 0.0989 0.4335 -0.0541 0.065 Uiso 1 1 calc R U . . .
C38 C 0.1959(10) 0.5263(7) 0.0269(6) 0.051(3) Uani 1 1 d . . . . .
H38 H 0.2529 0.5589 0.0000 0.061 Uiso 1 1 calc R U . . .
C39 C 0.2054(9) 0.5539(7) 0.0984(5) 0.042(2) Uani 1 1 d . . . . .
H39 H 0.2683 0.6056 0.1204 0.050 Uiso 1 1 calc R U . . .
C40 C 0.3331(8) 0.9340(5) 0.2855(4) 0.032(2) Uani 1 1 d . . . . .
C41 C 0.3743(8) 0.9933(6) 0.2410(5) 0.034(2) Uani 1 1 d . . . . .
C42 C 0.3937(7) 1.0516(5) 0.1962(5) 0.0296(18) Uani 1 1 d . . . . .
C43 C 0.2517(8) 0.9398(6) 0.3322(5) 0.037(2) Uani 1 1 d . . . . .
C44 C 0.2298(10) 1.0153(8) 0.3390(6) 0.057(3) Uani 1 1 d . . . . .
H44 H 0.2704 1.0646 0.3154 0.068 Uiso 1 1 calc R U . . .
C45 C 0.1500(14) 1.0205(10) 0.3792(8) 0.083(4) Uani 1 1 d . . . . .
H45 H 0.1359 1.0734 0.3833 0.099 Uiso 1 1 calc R U . . .
C46 C 0.0904(12) 0.9503(11) 0.4137(7) 0.076(4) Uani 1 1 d . . . . .
H46 H 0.0343 0.9542 0.4409 0.091 Uiso 1 1 calc R U . . .
C47 C 0.1116(11) 0.8758(9) 0.4090(7) 0.064(3) Uani 1 1 d . . . . .
H47 H 0.0709 0.8273 0.4332 0.077 Uiso 1 1 calc R U . . .
C48 C 0.1915(9) 0.8702(7) 0.3693(5) 0.049(3) Uani 1 1 d . . . . .
H48 H 0.2064 0.8176 0.3668 0.059 Uiso 1 1 calc R U . . .
C49 C 0.3125(8) 1.0398(6) 0.1301(4) 0.0317(19) Uani 1 1 d . . . . .
C50 C 0.3177(8) 1.1087(6) 0.0902(5) 0.036(2) Uani 1 1 d . . . . .
H50 H 0.3780 1.1654 0.1030 0.043 Uiso 1 1 calc R U . . .
C51 C 0.2362(9) 1.0960(7) 0.0322(5) 0.046(2) Uani 1 1 d . . . . .
H51 H 0.2403 1.1444 0.0061 0.055 Uiso 1 1 calc R U . . .
C52 C 0.1490(9) 1.0142(8) 0.0117(5) 0.049(3) Uani 1 1 d . . . . .
H52 H 0.0933 1.0060 -0.0284 0.058 Uiso 1 1 calc R U . . .
C53 C 0.1432(9) 0.9441(7) 0.0497(5) 0.046(2) Uani 1 1 d . . . . .
H53 H 0.0840 0.8872 0.0355 0.055 Uiso 1 1 calc R U . . .
C54 C 0.2239(8) 0.9569(6) 0.1085(5) 0.037(2) Uani 1 1 d . . . . .
H54 H 0.2190 0.9085 0.1347 0.045 Uiso 1 1 calc R U . . .
C55 C 0.4476(8) 0.8425(6) 0.3695(5) 0.0332(19) Uani 1 1 d . . . . .
C56 C 0.5134(9) 0.9252(6) 0.4098(5) 0.040(2) Uani 1 1 d . . . . .
H56 H 0.5131 0.9785 0.3931 0.048 Uiso 1 1 calc R U . . .
C57 C 0.5779(9) 0.9279(7) 0.4732(5) 0.046(2) Uani 1 1 d . . . . .
H57 H 0.6229 0.9836 0.5000 0.055 Uiso 1 1 calc R U . . .
C58 C 0.5783(9) 0.8512(8) 0.4985(6) 0.052(3) Uani 1 1 d . . . . .
H58 H 0.6225 0.8539 0.5426 0.062 Uiso 1 1 calc R U . . .
C59 C 0.5146(10) 0.7712(7) 0.4595(6) 0.051(3) Uani 1 1 d . . . . .
H59 H 0.5152 0.7182 0.4769 0.062 Uiso 1 1 calc R U . . .
C60 C 0.4495(9) 0.7660(7) 0.3957(5) 0.044(2) Uani 1 1 d . . . . .
H60 H 0.4057 0.7098 0.3694 0.052 Uiso 1 1 calc R U . . .
C61 C 0.4766(8) 0.8559(6) 0.2225(5) 0.035(2) Uani 1 1 d . . . . .
C62 C 0.4398(10) 0.8377(7) 0.1496(5) 0.044(2) Uani 1 1 d . . . . .
H62 H 0.3607 0.8180 0.1320 0.053 Uiso 1 1 calc R U . . .
C63 C 0.5174(11) 0.8482(8) 0.1027(6) 0.055(3) Uani 1 1 d . . . . .
H63 H 0.4920 0.8365 0.0530 0.066 Uiso 1 1 calc R U . . .
C64 C 0.6306(10) 0.8755(8) 0.1282(6) 0.056(3) Uani 1 1 d . . . . .
H64 H 0.6846 0.8835 0.0963 0.067 Uiso 1 1 calc R U . . .
C65 C 0.6665(10) 0.8914(7) 0.2002(6) 0.054(3) Uani 1 1 d . . . . .
H65 H 0.7455 0.9095 0.2174 0.065 Uiso 1 1 calc R U . . .
C66 C 0.5920(9) 0.8818(6) 0.2471(6) 0.045(2) Uani 1 1 d . . . . .
H66 H 0.6186 0.8928 0.2966 0.054 Uiso 1 1 calc R U . . .
C67 C 0.5960(7) 1.1684(6) 0.1463(5) 0.0330(19) Uani 1 1 d . . . . .
C68 C 0.5932(8) 1.0938(6) 0.1056(5) 0.041(2) Uani 1 1 d . . . . .
H68 H 0.5474 1.0362 0.1161 0.049 Uiso 1 1 calc R U . . .
C69 C 0.6562(9) 1.1027(7) 0.0503(6) 0.045(2) Uani 1 1 d . . . . .
H69 H 0.6543 1.0516 0.0230 0.054 Uiso 1 1 calc R U . . .
C70 C 0.7218(9) 1.1863(8) 0.0351(6) 0.050(3) Uani 1 1 d . . . . .
H70 H 0.7655 1.1930 -0.0028 0.060 Uiso 1 1 calc R U . . .
C71 C 0.7242(9) 1.2602(7) 0.0748(6) 0.047(3) Uani 1 1 d . . . . .
H71 H 0.7697 1.3177 0.0640 0.057 Uiso 1 1 calc R U . . .
C72 C 0.6622(8) 1.2521(7) 0.1295(5) 0.041(2) Uani 1 1 d . . . . .
H72 H 0.6643 1.3037 0.1562 0.049 Uiso 1 1 calc R U . . .
C73 C 0.6068(7) 1.1443(5) 0.2943(5) 0.0325(19) Uani 1 1 d . . . . .
C74 C 0.6017(9) 1.1743(6) 0.3627(5) 0.045(2) Uani 1 1 d . . . . .
H74 H 0.5481 1.1998 0.3707 0.053 Uiso 1 1 calc R U . . .
C75 C 0.6749(10) 1.1675(7) 0.4202(6) 0.054(3) Uani 1 1 d . . . . .
H75 H 0.6703 1.1876 0.4670 0.065 Uiso 1 1 calc R U . . .
C76 C 0.7529(10) 1.1320(8) 0.4088(6) 0.057(3) Uani 1 1 d . . . . .
H76 H 0.8030 1.1283 0.4481 0.069 Uiso 1 1 calc R U . . .
C77 C 0.7605(9) 1.1016(8) 0.3427(7) 0.055(3) Uani 1 1 d . . . . .
H77 H 0.8158 1.0775 0.3355 0.066 Uiso 1 1 calc R U . . .
C78 C 0.6850(9) 1.1066(7) 0.2847(6) 0.047(2) Uani 1 1 d . . . . .
H78 H 0.6880 1.0836 0.2384 0.056 Uiso 1 1 calc R U . . .
C79 C 0.9625(14) 0.8355(13) 0.2196(10) 0.096(5) Uani 1 1 d . . . . .
H79A H 0.9987 0.8889 0.2547 0.115 Uiso 1 1 calc R U . . .
H79B H 1.0216 0.8123 0.2111 0.115 Uiso 1 1 calc R U . . .
C80A C 0.093(3) 0.271(3) 0.4624(16) 0.120(10) Uani 0.5 1 d D U P A 1
C81A C 0.042(4) 0.335(3) 0.483(3) 0.124(10) Uani 0.5 1 d D U P A 1
H81A H -0.0071 0.3407 0.4424 0.186 Uiso 0.5 1 calc R U P A 1
H81B H -0.0034 0.3133 0.5214 0.186 Uiso 0.5 1 calc R U P A 1
H81C H 0.1032 0.3931 0.5004 0.186 Uiso 0.5 1 calc R U P A 1
C82A C 0.072(3) 0.252(2) 0.3864(16) 0.120(10) Uani 0.5 1 d D U P A 1
H82A H 0.0166 0.2747 0.3664 0.180 Uiso 0.5 1 calc R U P A 1
H82B H 0.1441 0.2795 0.3672 0.180 Uiso 0.5 1 calc R U P A 1
H82C H 0.0424 0.1871 0.3737 0.180 Uiso 0.5 1 calc R U P A 1
C80B C 0.097(4) 0.324(3) 0.5299(19) 0.202(18) Uani 0.5 1 d D U P B 2
C81B C 0.042(5) 0.309(4) 0.4528(17) 0.200(19) Uani 0.5 1 d D U P B 2
H81D H 0.0710 0.2712 0.4252 0.301 Uiso 0.5 1 calc R U P B 2
H81E H -0.0407 0.2791 0.4497 0.301 Uiso 0.5 1 calc R U P B 2
H81F H 0.0618 0.3659 0.4338 0.301 Uiso 0.5 1 calc R U P B 2
C82B C 0.168(3) 0.274(3) 0.558(3) 0.195(18) Uani 0.5 1 d D U P B 2
H82D H 0.1822 0.2404 0.5187 0.292 Uiso 0.5 1 calc R U P B 2
H82E H 0.2412 0.3163 0.5842 0.292 Uiso 0.5 1 calc R U P B 2
H82F H 0.1269 0.2329 0.5903 0.292 Uiso 0.5 1 calc R U P B 2

loop_
_atom_site_aniso_label
_atom_site_aniso_U_11
_atom_site_aniso_U_22
_atom_site_aniso_U_33
_atom_site_aniso_U_23
_atom_site_aniso_U_13
_atom_site_aniso_U_12
Au1 0.0401(2) 0.0289(2) 0.0434(2) 0.00657(16) 0.00584(17) 0.01311(17)
Au2 0.0434(2) 0.0245(2) 0.0410(2) 0.00167(15) 0.00453(17) 0.00650(16)
Cl1 0.114(3) 0.078(2) 0.0439(15) 0.0235(14) 0.0280(16) 0.063(2)
Cl2 0.0753(19) 0.0373(13) 0.0564(16) 0.0055(11) -0.0174(14) 0.0118(13)
Cl3 0.118(4) 0.118(4) 0.138(4) 0.028(3) 0.035(3) 0.058(3)
Cl4 0.241(9) 0.187(7) 0.204(8) 0.082(6) 0.092(7) 0.109(7)
P1 0.0352(12) 0.0322(12) 0.0381(12) 0.0111(10) 0.0080(10) 0.0153(10)
P2 0.0334(12) 0.0249(11) 0.0376(12) 0.0031(9) 0.0066(9) 0.0084(9)
P3 0.0356(12) 0.0231(10) 0.0305(11) 0.0043(9) 0.0015(9) 0.0049(9)
P4 0.0329(11) 0.0229(10) 0.0347(12) 0.0060(9) 0.0066(9) 0.0079(9)
O1A 0.073(14) 0.111(18) 0.18(2) 0.043(16) 0.017(15) -0.010(12)
O1B 0.13(2) 0.17(3) 0.16(2) -0.017(18) 0.076(18) -0.103(17)
C1 0.037(5) 0.028(4) 0.031(4) 0.009(4) 0.008(4) 0.015(4)
C2 0.031(5) 0.034(5) 0.039(5) 0.014(4) 0.003(4) -0.002(4)
C3 0.046(5) 0.027(5) 0.029(5) 0.003(4) -0.002(4) 0.003(4)
C4 0.030(5) 0.034(5) 0.042(5) 0.000(4) 0.010(4) 0.010(4)
C5 0.043(6) 0.046(7) 0.107(11) 0.019(7) 0.006(6) 0.017(5)
C6 0.045(7) 0.057(8) 0.109(12) 0.012(8) -0.005(7) 0.001(6)
C7 0.056(8) 0.055(7) 0.065(8) -0.005(6) 0.006(6) 0.001(6)
C8 0.075(10) 0.040(7) 0.154(16) -0.009(8) 0.020(10) 0.021(7)
C9 0.038(6) 0.041(6) 0.136(13) 0.005(7) 0.027(7) 0.011(5)
C10 0.035(5) 0.035(5) 0.038(5) 0.013(4) 0.014(4) 0.003(4)
C11 0.076(8) 0.040(6) 0.041(6) 0.006(5) 0.014(5) 0.011(6)
C12 0.097(11) 0.054(7) 0.050(7) -0.002(6) 0.023(7) 0.004(7)
C13 0.084(10) 0.086(10) 0.038(7) 0.003(7) 0.000(7) -0.006(8)
C14 0.060(8) 0.100(11) 0.041(7) 0.023(7) 0.006(6) 0.018(7)
C15 0.049(6) 0.068(8) 0.044(6) 0.017(5) 0.011(5) 0.018(6)
C16 0.050(6) 0.037(5) 0.046(6) 0.015(4) 0.018(5) 0.020(5)
C17 0.074(8) 0.069(8) 0.042(6) 0.015(5) 0.014(6) 0.043(7)
C18 0.099(10) 0.067(8) 0.043(6) 0.009(6) 0.001(6) 0.051(8)
C19 0.110(12) 0.092(10) 0.037(6) 0.010(6) 0.027(7) 0.054(9)
C20 0.082(10) 0.108(12) 0.051(8) 0.017(7) 0.034(7) 0.036(9)
C21 0.053(7) 0.102(11) 0.061(8) 0.024(7) 0.023(6) 0.035(7)
C22 0.025(4) 0.031(5) 0.051(6) 0.004(4) 0.000(4) 0.009(4)
C23 0.052(6) 0.045(6) 0.044(6) 0.007(5) 0.008(5) 0.012(5)
C24 0.056(7) 0.050(7) 0.060(7) -0.004(6) 0.005(6) 0.010(6)
C25 0.057(7) 0.036(6) 0.085(9) 0.007(6) 0.021(7) 0.009(5)
C26 0.092(10) 0.026(5) 0.069(8) 0.020(5) 0.022(7) 0.011(6)
C27 0.051(6) 0.039(6) 0.063(7) 0.016(5) 0.009(5) 0.020(5)
C28 0.037(5) 0.034(5) 0.044(6) 0.000(4) 0.005(4) 0.009(4)
C29 0.047(6) 0.052(7) 0.062(7) 0.003(5) 0.014(5) 0.021(5)
C30 0.045(6) 0.059(7) 0.091(9) -0.009(7) 0.015(6) 0.027(6)
C31 0.027(5) 0.056(7) 0.081(9) -0.003(6) 0.017(5) 0.001(5)
C32 0.048(7) 0.050(7) 0.074(8) 0.009(6) 0.023(6) 0.006(6)
C33 0.048(6) 0.042(6) 0.054(6) 0.006(5) 0.015(5) 0.014(5)
C34 0.035(5) 0.035(5) 0.033(5) 0.008(4) 0.003(4) 0.019(4)
C35 0.039(5) 0.043(6) 0.041(6) 0.003(4) 0.006(4) 0.014(4)
C36 0.049(6) 0.050(6) 0.045(6) -0.004(5) -0.003(5) 0.020(5)
C37 0.075(8) 0.065(7) 0.031(5) 0.005(5) -0.001(5) 0.041(7)
C38 0.065(7) 0.048(6) 0.047(6) 0.022(5) 0.016(5) 0.026(6)
C39 0.041(5) 0.039(5) 0.046(6) 0.014(4) 0.012(4) 0.013(4)
C40 0.047(5) 0.015(4) 0.028(4) -0.004(3) -0.004(4) 0.008(4)
C41 0.035(5) 0.026(4) 0.038(5) 0.005(4) 0.000(4) 0.009(4)
C42 0.031(4) 0.026(4) 0.034(5) 0.005(4) 0.008(4) 0.013(4)
C43 0.035(5) 0.043(5) 0.031(5) 0.003(4) 0.001(4) 0.014(4)
C44 0.062(7) 0.050(7) 0.062(7) 0.009(5) 0.022(6) 0.023(6)
C45 0.100(12) 0.076(10) 0.094(11) 0.012(8) 0.041(9) 0.050(9)
C46 0.059(8) 0.105(12) 0.063(8) 0.007(8) 0.025(7) 0.029(8)
C47 0.057(7) 0.067(8) 0.056(7) 0.010(6) 0.024(6) 0.006(6)
C48 0.050(6) 0.047(6) 0.042(6) 0.007(5) 0.009(5) 0.010(5)
C49 0.038(5) 0.036(5) 0.026(4) 0.001(4) 0.006(4) 0.020(4)
C50 0.037(5) 0.038(5) 0.034(5) 0.008(4) 0.008(4) 0.015(4)
C51 0.057(6) 0.055(6) 0.037(5) 0.015(5) 0.013(5) 0.031(6)
C52 0.046(6) 0.071(8) 0.035(5) 0.005(5) 0.002(4) 0.031(6)
C53 0.035(5) 0.051(6) 0.045(6) -0.004(5) 0.001(4) 0.012(5)
C54 0.038(5) 0.036(5) 0.036(5) 0.003(4) 0.005(4) 0.014(4)
C55 0.035(5) 0.030(5) 0.034(5) 0.012(4) 0.009(4) 0.011(4)
C56 0.050(6) 0.026(5) 0.036(5) 0.004(4) -0.003(4) 0.009(4)
C57 0.050(6) 0.051(6) 0.027(5) 0.000(4) 0.000(4) 0.012(5)
C58 0.049(6) 0.062(7) 0.041(6) 0.014(5) 0.001(5) 0.019(6)
C59 0.058(7) 0.050(6) 0.050(6) 0.024(5) 0.010(5) 0.022(5)
C60 0.052(6) 0.033(5) 0.047(6) 0.011(4) 0.007(5) 0.017(5)
C61 0.046(5) 0.022(4) 0.035(5) 0.000(4) 0.008(4) 0.010(4)
C62 0.061(7) 0.039(5) 0.038(5) 0.007(4) 0.008(5) 0.025(5)
C63 0.081(9) 0.058(7) 0.031(5) 0.003(5) 0.011(5) 0.031(6)
C64 0.061(7) 0.053(7) 0.060(7) 0.015(5) 0.032(6) 0.022(6)
C65 0.051(7) 0.051(7) 0.066(8) 0.023(6) 0.020(6) 0.020(5)
C66 0.048(6) 0.034(5) 0.046(6) -0.002(4) 0.009(5) 0.010(5)
C67 0.028(4) 0.028(4) 0.040(5) 0.009(4) 0.006(4) 0.007(4)
C68 0.040(5) 0.035(5) 0.044(6) 0.009(4) 0.010(4) 0.010(4)
C69 0.041(6) 0.046(6) 0.049(6) 0.003(5) 0.011(5) 0.018(5)
C70 0.041(6) 0.066(7) 0.043(6) 0.018(5) 0.018(5) 0.017(5)
C71 0.036(5) 0.044(6) 0.062(7) 0.020(5) 0.014(5) 0.011(5)
C72 0.042(5) 0.041(5) 0.039(5) 0.011(4) 0.008(4) 0.015(4)
C73 0.031(5) 0.023(4) 0.038(5) 0.003(4) 0.005(4) 0.004(4)
C74 0.058(6) 0.029(5) 0.044(6) 0.005(4) 0.009(5) 0.014(5)
C75 0.060(7) 0.050(6) 0.037(6) -0.001(5) -0.003(5) 0.009(6)
C76 0.048(6) 0.065(7) 0.051(7) 0.010(6) -0.012(5) 0.018(6)
C77 0.030(5) 0.073(8) 0.070(8) 0.013(6) -0.002(5) 0.029(5)
C78 0.046(6) 0.052(6) 0.047(6) 0.004(5) -0.001(5) 0.025(5)
C79 0.069(10) 0.124(14) 0.102(13) 0.017(11) 0.008(9) 0.047(10)
C80A 0.068(17) 0.102(19) 0.16(2) 0.036(16) 0.030(14) -0.008(15)
C81A 0.07(2) 0.086(18) 0.18(3) 0.053(19) 0.05(2) -0.017(16)
C82A 0.068(17) 0.085(19) 0.16(2) 0.038(15) 0.033(14) -0.033(13)
C80B 0.15(3) 0.18(3) 0.15(2) -0.01(2) 0.06(2) -0.08(2)
C81B 0.15(4) 0.16(4) 0.15(2) 0.00(2) 0.06(2) -0.10(2)
C82B 0.12(2) 0.18(3) 0.16(3) 0.00(2) 0.07(2) -0.100(19)

loop_
_atom_type_symbol
_atom_type_description
_atom_type_scat_dispersion_real
_atom_type_scat_dispersion_imag
_atom_type_scat_source
C C 0.0181 0.0091 'International Tables Vol C Tables 4.2.6.8 and 6.1.1.4'
H H 0.0000 0.0000 'International Tables Vol C Tables 4.2.6.8 and 6.1.1.4'
O O 0.0492 0.0322 'International Tables Vol C Tables 4.2.6.8 and 6.1.1.4'
P P 0.2955 0.4335 'International Tables Vol C Tables 4.2.6.8 and 6.1.1.4'
Cl Cl 0.3639 0.7018 'International Tables Vol C Tables 4.2.6.8 and 6.1.1.4'
Au Au -4.4197 7.2980 'International Tables Vol C Tables 4.2.6.8 and 6.1.1.4'

loop_
_geom_angle_atom_site_label_1
_geom_angle_atom_site_label_2
_geom_angle_atom_site_label_3
_geom_angle
_geom_angle_site_symmetry_1
_geom_angle_site_symmetry_3
P4 Au1 P1 147.23(8) 1_545 .
P4 Au1 Cl1 115.67(8) 1_545 .
P1 Au1 Cl1 96.49(9) . .
P3 Au2 P2 158.08(8) . .
P3 Au2 Cl2 103.29(8) . .
P2 Au2 Cl2 97.04(8) . .
C22 P1 C16 105.2(5) . .
C22 P1 C1 103.3(4) . .
C16 P1 C1 106.2(4) . .
C22 P1 Au1 114.5(3) . .
C16 P1 Au1 112.7(3) . .
C1 P1 Au1 113.9(3) . .
C34 P2 C28 105.7(4) . .
C34 P2 C3 105.6(4) . .
C28 P2 C3 104.2(5) . .
C34 P2 Au2 109.0(3) . .
C28 P2 Au2 115.0(3) . .
C3 P2 Au2 116.4(3) . .
C55 P3 C61 105.5(4) . .
C55 P3 C40 104.5(4) . .
C61 P3 C40 105.2(4) . .
C55 P3 Au2 114.5(3) . .
C61 P3 Au2 108.4(3) . .
C40 P3 Au2 117.7(3) . .
C73 P4 C67 104.5(4) . .
C73 P4 C42 106.6(4) . .
C67 P4 C42 103.5(4) . .
C73 P4 Au1 115.5(3) . 1_565
C67 P4 Au1 116.9(3) . 1_565
C42 P4 Au1 108.8(3) . 1_565
C2 C1 C4 122.0(8) . .
C2 C1 P1 118.5(7) . .
C4 C1 P1 119.4(6) . .
C1 C2 C3 177.2(9) . .
C2 C3 C10 121.9(9) . .
C2 C3 P2 118.4(7) . .
C10 C3 P2 119.7(7) . .
C9 C4 C5 116.9(10) . .
C9 C4 C1 123.9(9) . .
C5 C4 C1 119.2(9) . .
C6 C5 C4 122.7(12) . .
C5 C6 C7 119.5(13) . .
C8 C7 C6 118.7(12) . .
C7 C8 C9 121.6(13) . .
C4 C9 C8 120.6(11) . .
C15 C10 C11 118.6(10) . .
C15 C10 C3 120.0(9) . .
C11 C10 C3 121.4(9) . .
C12 C11 C10 119.0(12) . .
C13 C12 C11 121.2(14) . .
C14 C13 C12 119.8(12) . .
C13 C14 C15 120.5(13) . .
C14 C15 C10 120.9(12) . .
C17 C16 C21 118.5(11) . .
C17 C16 P1 123.0(8) . .
C21 C16 P1 118.2(9) . .
C16 C17 C18 120.2(12) . .
C19 C18 C17 120.9(13) . .
C18 C19 C20 118.9(12) . .
C19 C20 C21 121.6(13) . .
C20 C21 C16 119.8(12) . .
C27 C22 C23 118.2(9) . .
C27 C22 P1 123.5(8) . .
C23 C22 P1 118.0(7) . .
C24 C23 C22 120.7(10) . .
C23 C24 C25 119.7(12) . .
C26 C25 C24 120.0(11) . .
C25 C26 C27 119.9(10) . .
C26 C27 C22 121.3(11) . .
C29 C28 C33 118.7(10) . .
C29 C28 P2 118.2(8) . .
C33 C28 P2 123.1(8) . .
C28 C29 C30 120.0(11) . .
C31 C30 C29 119.0(11) . .
C32 C31 C30 121.3(10) . .
C31 C32 C33 119.9(11) . .
C32 C33 C28 121.1(11) . .
C39 C34 C35 118.8(9) . .
C39 C34 P2 118.7(7) . .
C35 C34 P2 122.3(7) . .
C36 C35 C34 120.5(10) . .
C37 C36 C35 120.3(10) . .
C36 C37 C38 120.7(10) . .
C37 C38 C39 120.3(10) . .
C38 C39 C34 119.4(10) . .
C41 C40 C43 122.6(8) . .
C41 C40 P3 118.1(7) . .
C43 C40 P3 119.1(6) . .
C42 C41 C40 168.2(10) . .
C41 C42 C49 122.3(8) . .
C41 C42 P4 118.6(7) . .
C49 C42 P4 118.6(6) . .
C44 C43 C48 117.2(10) . .
C44 C43 C40 119.6(9) . .
C48 C43 C40 123.1(9) . .
C45 C44 C43 120.7(12) . .
C44 C45 C46 120.7(13) . .
C47 C46 C45 119.8(13) . .
C46 C47 C48 119.9(12) . .
C47 C48 C43 121.6(11) . .
C50 C49 C54 117.8(8) . .
C50 C49 C42 122.9(8) . .
C54 C49 C42 119.2(8) . .
C51 C50 C49 120.8(9) . .
C52 C51 C50 120.8(9) . .
C51 C52 C53 119.5(9) . .
C52 C53 C54 119.8(10) . .
C53 C54 C49 121.2(9) . .
C60 C55 C56 118.7(9) . .
C60 C55 P3 119.4(7) . .
C56 C55 P3 121.7(7) . .
C57 C56 C55 119.5(9) . .
C56 C57 C58 121.0(10) . .
C59 C58 C57 119.5(10) . .
C58 C59 C60 121.1(10) . .
C59 C60 C55 120.2(10) . .
C66 C61 C62 118.8(9) . .
C66 C61 P3 121.8(7) . .
C62 C61 P3 119.1(8) . .
C63 C62 C61 120.6(10) . .
C64 C63 C62 119.5(10) . .
C63 C64 C65 119.9(10) . .
C66 C65 C64 121.6(11) . .
C65 C66 C61 119.6(10) . .
C72 C67 C68 118.8(9) . .
C72 C67 P4 119.4(7) . .
C68 C67 P4 121.8(7) . .
C69 C68 C67 120.7(9) . .
C70 C69 C68 119.5(10) . .
C69 C70 C71 120.0(10) . .
C72 C71 C70 120.9(10) . .
C71 C72 C67 120.1(10) . .
C78 C73 C74 118.1(9) . .
C78 C73 P4 122.3(7) . .
C74 C73 P4 119.5(7) . .
C73 C74 C75 120.6(10) . .
C76 C75 C74 119.8(11) . .
C77 C76 C75 121.5(10) . .
C76 C77 C78 118.9(10) . .
C73 C78 C77 121.1(10) . .
Cl3 C79 Cl4 111.8(10) . .
O1A C80A C82A 126(2) . .
O1A C80A C81A 124(2) . .
C82A C80A C81A 109(4) . .
O1B C80B C82B 118(3) . .
O1B C80B C81B 119(3) . .
C82B C80B C81B 123(4) . .

loop_
_geom_bond_atom_site_label_1
_geom_bond_atom_site_label_2
_geom_bond_distance
_geom_bond_site_symmetry_2
Au1 P4 2.303(2) 1_545
Au1 P1 2.342(2) .
Au1 Cl1 2.562(3) .
Au2 P3 2.303(2) .
Au2 P2 2.315(2) .
Au2 Cl2 2.677(3) .
Cl3 C79 1.687(17) .
Cl4 C79 1.725(19) .
P1 C22 1.811(9) .
P1 C16 1.817(10) .
P1 C1 1.842(9) .
P2 C34 1.811(9) .
P2 C28 1.823(10) .
P2 C3 1.844(10) .
P3 C55 1.803(9) .
P3 C61 1.821(10) .
P3 C40 1.861(9) .
P4 C73 1.810(9) .
P4 C67 1.823(9) .
P4 C42 1.844(9) .
P4 Au1 2.303(2) 1_565
O1A C80A 1.207(18) .
O1B C80B 1.22(2) .
C1 C2 1.299(13) .
C1 C4 1.502(12) .
C2 C3 1.317(14) .
C3 C10 1.489(13) .
C4 C9 1.352(15) .
C4 C5 1.398(14) .
C5 C6 1.357(17) .
C6 C7 1.383(19) .
C7 C8 1.346(19) .
C8 C9 1.401(18) .
C10 C15 1.394(15) .
C10 C11 1.405(15) .
C11 C12 1.398(17) .
C12 C13 1.38(2) .
C13 C14 1.36(2) .
C14 C15 1.385(17) .
C16 C17 1.375(16) .
C16 C21 1.383(15) .
C17 C18 1.397(16) .
C18 C19 1.342(19) .
C19 C20 1.37(2) .
C20 C21 1.373(18) .
C22 C27 1.385(14) .
C22 C23 1.391(14) .
C23 C24 1.370(15) .
C24 C25 1.400(17) .
C25 C26 1.359(18) .
C26 C27 1.377(15) .
C28 C29 1.392(15) .
C28 C33 1.393(14) .
C29 C30 1.398(16) .
C30 C31 1.397(18) .
C31 C32 1.344(17) .
C32 C33 1.382(15) .
C34 C39 1.394(13) .
C34 C35 1.404(13) .
C35 C36 1.368(15) .
C36 C37 1.362(16) .
C37 C38 1.375(16) .
C38 C39 1.389(15) .
C40 C41 1.325(12) .
C40 C43 1.471(13) .
C41 C42 1.294(12) .
C42 C49 1.493(12) .
C43 C44 1.372(15) .
C43 C48 1.397(14) .
C44 C45 1.370(18) .
C45 C46 1.37(2) .
C46 C47 1.35(2) .
C47 C48 1.366(16) .
C49 C50 1.385(12) .
C49 C54 1.399(13) .
C50 C51 1.379(14) .
C51 C52 1.378(16) .
C52 C53 1.379(15) .
C53 C54 1.383(14) .
C55 C60 1.385(13) .
C55 C56 1.413(13) .
C56 C57 1.374(13) .
C57 C58 1.375(15) .
C58 C59 1.367(16) .
C59 C60 1.375(15) .
C61 C66 1.386(14) .
C61 C62 1.394(13) .
C62 C63 1.380(15) .
C63 C64 1.361(17) .
C64 C65 1.376(17) .
C65 C66 1.354(15) .
C67 C72 1.390(13) .
C67 C68 1.394(13) .
C68 C69 1.382(14) .
C69 C70 1.377(15) .
C70 C71 1.378(16) .
C71 C72 1.365(14) .
C73 C78 1.384(14) .
C73 C74 1.386(14) .
C74 C75 1.398(15) .
C75 C76 1.362(17) .
C76 C77 1.357(17) .
C77 C78 1.411(14) .
C80A C82A 1.439(19) .
C80A C81A 1.490(19) .
C80B C82B 1.51(2) .
C80B C81B 1.52(2) .
